data_7015132
loop_
_publ_author_name
'Gupta, Deepak'
'Rajakannu, Palanisamy'
'Shankar, Bhaskaran'
'Shanmugam, Ramasamy'
'Hussain, Firasat'
'Sarkar, Biprajit'
'Sathiyendiran, Malaichamy'

_publ_section_title
;
 Furan-decorated neutral Re(i)-based 2D rectangle and 3D trigonal
 prism.
;
_journal_issue 20
_journal_name_full 'Dalton transactions (Cambridge, England : 2003)'
_journal_page_first 5433
_journal_page_last 5435
_journal_paper_doi 10.1039/c0dt01227k
_journal_volume 40
_journal_year 2011
_chemical_formula_sum 'C56 H40 N4 O16 Re4 S4'
_chemical_formula_weight 1897.96
_chemical_name_systematic
;
?
;
_space_group_IT_number 14
_symmetry_cell_setting monoclinic
_symmetry_space_group_name_Hall '-P 2ybc'
_symmetry_space_group_name_H-M 'P 1 21/c 1'
_atom_sites_solution_hydrogens geom
_atom_sites_solution_primary direct
_atom_sites_solution_secondary difmap
_audit_creation_method SHELXL-97
_cell_angle_alpha 90.000
_cell_angle_beta 109.501(5)
_cell_angle_gamma 90.000
_cell_formula_units_Z 4
_cell_length_a 12.990(5)
_cell_length_b 26.243(5)
_cell_length_c 18.903(5)
_cell_measurement_reflns_used 30004
_cell_measurement_temperature 183(2)
_cell_measurement_theta_max 29.4393
_cell_measurement_theta_min 2.4093
_cell_volume 6074(3)
_computing_cell_refinement 'CrysAlis RED (Oxford, 2007)'
_computing_data_collection 'CrysAlis RED (Oxford, 2007)'
_computing_data_reduction 'CrysAlis RED (Oxford, 2007)'
_computing_molecular_graphics 'ORTEP-3 (Farrugia, 1997)'
_computing_publication_material 'SHELXL-97 (Sheldrick, 2008)'
_computing_structure_refinement 'SHELXL-97 (Sheldrick, 1997)'
_computing_structure_solution 'SHELXS-97 (Sheldrick, 1990)'
_diffrn_ambient_temperature 183(2)
_diffrn_detector_area_resol_mean 10.4498
_diffrn_measured_fraction_theta_full 0.999
_diffrn_measured_fraction_theta_max 0.999
_diffrn_measurement_device_type 'Xcalibur, Ruby'
_diffrn_measurement_method '\w scans'
_diffrn_radiation_monochromator graphite
_diffrn_radiation_source 'Enhance (Mo) X-ray Source'
_diffrn_radiation_type MoK\a
_diffrn_radiation_wavelength 0.71073
_diffrn_reflns_av_R_equivalents 0.0712
_diffrn_reflns_av_sigmaI/netI 0.0590
_diffrn_reflns_limit_h_max 15
_diffrn_reflns_limit_h_min -15
_diffrn_reflns_limit_k_max 31
_diffrn_reflns_limit_k_min -31
_diffrn_reflns_limit_l_max 22
_diffrn_reflns_limit_l_min -22
_diffrn_reflns_number 113830
_diffrn_reflns_theta_full 25.35
_diffrn_reflns_theta_max 25.35
_diffrn_reflns_theta_min 2.41
_exptl_absorpt_coefficient_mu 8.152
_exptl_absorpt_correction_T_max 1.00000
_exptl_absorpt_correction_T_min 0.86388
_exptl_absorpt_correction_type multi-scan
_exptl_absorpt_process_details
;
CrysAlisPro, Oxford Diffraction Ltd.,
Version 1.171.33.55 (release 05-01-2010 CrysAlis171 .NET)
(compiled Jan 5 2010,16:28:46)
Empirical absorption correction using spherical harmonics,
implemented in SCALE3 ABSPACK scaling algorithm.
;
_exptl_crystal_colour purple
_exptl_crystal_density_diffrn 2.075
_exptl_crystal_density_method 'not measured'
_exptl_crystal_description block
_exptl_crystal_F_000 3584
_exptl_crystal_size_max 0.15
_exptl_crystal_size_mid 0.11
_exptl_crystal_size_min 0.08
_refine_diff_density_max 1.358
_refine_diff_density_min -1.114
_refine_diff_density_rms 0.111
_refine_ls_extinction_method none
_refine_ls_goodness_of_fit_ref 0.867
_refine_ls_hydrogen_treatment constr
_refine_ls_matrix_type full
_refine_ls_number_parameters 797
_refine_ls_number_reflns 11109
_refine_ls_number_restraints 808
_refine_ls_restrained_S_all 0.844
_refine_ls_R_factor_all 0.0505
_refine_ls_R_factor_gt 0.0266
_refine_ls_shift/su_max 0.184
_refine_ls_shift/su_mean 0.005
_refine_ls_structure_factor_coef Fsqd
_refine_ls_weighting_details 'calc w=1/[\s^2^(Fo^2^)+(0.0170P)^2^+0.0000P] where P=(Fo^2^+2Fc^2^)/3'
_refine_ls_weighting_scheme calc
_refine_ls_wR_factor_gt 0.0408
_refine_ls_wR_factor_ref 0.0434
_reflns_number_gt 8062
_reflns_number_total 11109
_reflns_threshold_expression >2sigma(I)
_cod_data_source_file c0dt01227k.txt
_cod_data_source_block msdu01
_cod_database_code 7015132

loop_
_symmetry_equiv_pos_as_xyz
'x, y, z'
'-x, y+1/2, -z+1/2'
'-x, -y, -z'
'x, -y-1/2, z-1/2'

loop_
_atom_site_label
_atom_site_type_symbol
_atom_site_fract_x
_atom_site_fract_y
_atom_site_fract_z
_atom_site_U_iso_or_equiv
_atom_site_adp_type
_atom_site_occupancy
_atom_site_symmetry_multiplicity
_atom_site_calc_flag
_atom_site_refinement_flags
_atom_site_disorder_assembly
_atom_site_disorder_group
C1 C -0.5299(4) 0.55704(19) 0.0507(3) 0.0344(12) Uani 1 1 d U . .
H1 H -0.5336 0.5783 0.0106 0.041 Uiso 1 1 calc R . .
C2 C -0.4283(4) 0.55878(18) 0.1151(3) 0.0289(12) Uani 1 1 d U . .
C3 C -0.4101(4) 0.5283(2) 0.1780(3) 0.0377(13) Uani 1 1 d U . .
H3 H -0.4631 0.5052 0.1805 0.045 Uiso 1 1 calc R . .
C4 C -0.3133(4) 0.5324(2) 0.2365(3) 0.0386(13) Uani 1 1 d U . .
H4 H -0.3023 0.5114 0.2779 0.046 Uiso 1 1 calc R . .
C5 C -0.2520(4) 0.59511(18) 0.1764(3) 0.0273(11) Uani 1 1 d U . .
H5 H -0.1986 0.6184 0.1754 0.033 Uiso 1 1 calc R . .
C6 C -0.3466(4) 0.59260(18) 0.1155(3) 0.0291(12) Uani 1 1 d U . .
H6 H -0.3555 0.6138 0.0744 0.035 Uiso 1 1 calc R . .
C7 C -0.6164(4) 0.52860(19) 0.0435(3) 0.0331(12) Uani 1 1 d U . .
H7 H -0.6131 0.5066 0.0829 0.040 Uiso 1 1 calc R . .
C8 C -0.7175(4) 0.52867(19) -0.0213(3) 0.0310(12) Uani 1 1 d U . .
C9 C -0.7387(4) 0.5632(2) -0.0795(3) 0.0433(14) Uani 1 1 d U . .
H9 H -0.6870 0.5880 -0.0783 0.052 Uiso 1 1 calc R . .
C10 C -0.8351(4) 0.5616(2) -0.1393(3) 0.0404(14) Uani 1 1 d U . .
H10 H -0.8456 0.5851 -0.1779 0.048 Uiso 1 1 calc R . .
C11 C -0.8946(4) 0.49477(19) -0.0866(3) 0.0338(13) Uani 1 1 d U . .
H11 H -0.9482 0.4710 -0.0879 0.041 Uiso 1 1 calc R . .
C12 C -0.7995(4) 0.49451(19) -0.0261(3) 0.0335(13) Uani 1 1 d U . .
H12 H -0.7907 0.4708 0.0121 0.040 Uiso 1 1 calc R . .
C13 C -0.0153(4) 0.44874(19) 0.4074(3) 0.0392(13) Uani 1 1 d U . .
H13A H 0.0596 0.4604 0.4290 0.047 Uiso 1 1 calc R . .
H13B H -0.0553 0.4613 0.4388 0.047 Uiso 1 1 calc R . .
C14 C -0.0160(4) 0.3931(2) 0.4090(3) 0.0445(14) Uani 1 1 d U . .
C15 C 0.0604(6) 0.3573(2) 0.4305(3) 0.0693(19) Uani 1 1 d U . .
H15 H 0.1356 0.3624 0.4473 0.083 Uiso 1 1 calc R . .
C16 C 0.0047(6) 0.3093(3) 0.4228(4) 0.087(2) Uani 1 1 d U . .
H16 H 0.0364 0.2772 0.4342 0.105 Uiso 1 1 calc R . .
C17 C -0.1027(7) 0.3201(3) 0.3957(5) 0.113(3) Uani 1 1 d U . .
H17 H -0.1581 0.2959 0.3848 0.136 Uiso 1 1 calc R . .
C23 C 0.3729(4) 0.94580(19) 0.1161(3) 0.0376(13) Uani 1 1 d U . .
H23 H 0.3078 0.9493 0.0763 0.045 Uiso 1 1 calc R . .
C24 C 0.3847(4) 0.90600(19) 0.1640(3) 0.0373(13) Uani 1 1 d U . .
H24 H 0.3259 0.8839 0.1565 0.045 Uiso 1 1 calc R . .
C25 C 0.5576(4) 0.93118(18) 0.2305(3) 0.0330(12) Uani 1 1 d U . .
H25 H 0.6229 0.9260 0.2697 0.040 Uiso 1 1 calc R . .
C26 C 0.5498(4) 0.97297(18) 0.1857(3) 0.0307(12) Uani 1 1 d U . .
H26 H 0.6077 0.9958 0.1959 0.037 Uiso 1 1 calc R . .
C27 C 0.4553(4) 0.98140(18) 0.1247(3) 0.0290(11) Uani 1 1 d U . .
C28 C 0.4415(4) 1.02329(19) 0.0732(3) 0.0346(12) Uani 1 1 d U . .
H28 H 0.3777 1.0230 0.0319 0.042 Uiso 1 1 calc R . .
C29 C 0.5079(4) 1.06211(19) 0.0773(3) 0.0364(13) Uani 1 1 d U . .
H29 H 0.5727 1.0626 0.1178 0.044 Uiso 1 1 calc R . .
C30 C 0.4896(4) 1.10428(19) 0.0244(3) 0.0359(13) Uani 1 1 d U . .
C31 C 0.3885(4) 1.11321(19) -0.0300(3) 0.0344(12) Uani 1 1 d U . .
H31 H 0.3298 1.0921 -0.0325 0.041 Uiso 1 1 calc R . .
C32 C 0.3743(4) 1.15289(19) -0.0801(3) 0.0343(13) Uani 1 1 d U . .
H32 H 0.3054 1.1577 -0.1156 0.041 Uiso 1 1 calc R . .
C33 C 0.5526(4) 1.1769(2) -0.0275(3) 0.0416(14) Uani 1 1 d U . .
H33 H 0.6098 1.1989 -0.0252 0.050 Uiso 1 1 calc R . .
C34 C 0.5725(4) 1.1376(2) 0.0237(3) 0.0446(14) Uani 1 1 d U . .
H34 H 0.6423 1.1333 0.0582 0.054 Uiso 1 1 calc R . .
C35 C 0.7712(4) 0.7854(2) 0.3321(3) 0.0452(14) Uani 1 1 d U . .
H35A H 0.7451 0.7537 0.3463 0.054 Uiso 1 1 calc R . .
H35B H 0.8297 0.7773 0.3129 0.054 Uiso 1 1 calc R . .
C36 C 0.8153(4) 0.8176(2) 0.3997(3) 0.0431(14) Uani 1 1 d U . .
C37 C 0.8176(5) 0.8133(2) 0.4704(3) 0.0591(16) Uani 1 1 d U . .
H37 H 0.7863 0.7873 0.4897 0.071 Uiso 1 1 calc R . .
C38 C 0.8764(5) 0.8555(3) 0.5107(3) 0.0648(18) Uani 1 1 d U . .
H38 H 0.8905 0.8625 0.5613 0.078 Uiso 1 1 calc R . .
C39 C 0.9076(5) 0.8833(3) 0.4623(3) 0.0683(19) Uani 1 1 d U . .
H39 H 0.9476 0.9133 0.4740 0.082 Uiso 1 1 calc R . .
C45 C -0.0921(4) 0.6427(2) 0.3415(3) 0.0404(13) Uani 1 1 d U . .
C46 C 0.0555(4) 0.57361(19) 0.4147(3) 0.0351(12) Uani 1 1 d U . .
C47 C -0.1585(4) 0.5639(2) 0.4030(3) 0.0384(13) Uani 1 1 d U . .
C48 C 0.0814(4) 0.4045(2) 0.2538(3) 0.0357(13) Uani 1 1 d U . .
C49 C 0.1561(4) 0.48338(19) 0.1891(3) 0.0328(12) Uani 1 1 d U . .
C50 C 0.1810(4) 0.48579(19) 0.3362(3) 0.0305(12) Uani 1 1 d U . .
C51 C 0.7105(4) 0.7324(2) 0.1432(3) 0.0374(13) Uani 1 1 d U . .
C52 C 0.4985(4) 0.7063(2) 0.0782(3) 0.0439(14) Uani 1 1 d U . .
C53 C 0.5989(4) 0.6941(2) 0.2279(3) 0.0414(13) Uani 1 1 d U . .
C54 C 0.5310(5) 0.7744(2) 0.3668(3) 0.0481(15) Uani 1 1 d U . .
C55 C 0.3626(5) 0.8396(2) 0.3132(3) 0.0461(14) Uani 1 1 d U . .
C56 C 0.5702(4) 0.8747(2) 0.3826(3) 0.0373(13) Uani 1 1 d U . .
N1 N -0.2335(3) 0.56542(15) 0.2370(2) 0.0280(9) Uani 1 1 d U . .
N2 N -0.9139(3) 0.52768(15) -0.1441(2) 0.0285(9) Uani 1 1 d U . .
N3 N 0.4763(3) 0.89679(14) 0.2214(2) 0.0305(9) Uani 1 1 d U . .
N4 N 0.4553(3) 1.18524(15) -0.0805(2) 0.0336(10) Uani 1 1 d U . .
O1 O -0.0974(3) 0.68604(16) 0.3483(3) 0.0741(14) Uani 1 1 d U . .
O2 O 0.1392(3) 0.57581(15) 0.46243(19) 0.0481(10) Uani 1 1 d U . .
O3 O -0.2062(3) 0.55926(16) 0.4449(2) 0.0575(11) Uani 1 1 d U . .
O4 O -0.1192(3) 0.37129(17) 0.3866(3) 0.0824(14) Uani 1 1 d U . .
O5 O 0.0939(3) 0.36085(14) 0.2600(2) 0.0550(11) Uani 1 1 d U . .
O6 O 0.2162(3) 0.48686(14) 0.15496(19) 0.0464(10) Uani 1 1 d U . .
O7 O 0.2532(3) 0.49174(14) 0.39158(19) 0.0431(10) Uani 1 1 d U . .
O9 O 0.7917(3) 0.72170(15) 0.1348(2) 0.0584(11) Uani 1 1 d U . .
O10 O 0.4529(3) 0.67999(15) 0.0269(2) 0.0601(12) Uani 1 1 d U . .
O11 O 0.6116(3) 0.66043(14) 0.2697(2) 0.0577(11) Uani 1 1 d U . .
O12 O 0.5523(4) 0.74068(16) 0.4084(3) 0.0765(14) Uani 1 1 d U . .
O13 O 0.2781(3) 0.84226(15) 0.3216(3) 0.0701(13) Uani 1 1 d U . .
O14 O 0.6096(3) 0.90190(15) 0.4324(2) 0.0551(11) Uani 1 1 d U . .
O15 O 0.8718(3) 0.86085(15) 0.3926(2) 0.0573(11) Uani 1 1 d U . .
Re1 Re -0.080588(15) 0.570707(8) 0.334738(11) 0.02713(5) Uani 1 1 d U A .
Re2 Re 0.061432(15) 0.477100(8) 0.245756(11) 0.02593(5) Uani 1 1 d U . .
Re3 Re 0.576083(17) 0.749229(8) 0.158394(12) 0.03369(6) Uani 1 1 d U . .
Re4 Re 0.499887(17) 0.831250(8) 0.299692(12) 0.03432(6) Uani 1 1 d U A .
S1 S -0.07410(10) 0.47674(5) 0.31402(6) 0.0291(3) Uani 1 1 d U . .
S2 S 0.01274(9) 0.56983(5) 0.23823(7) 0.0278(3) Uani 1 1 d U . .
S3 S 0.65944(10) 0.81541(5) 0.25721(7) 0.0335(3) Uani 1 1 d U . .
S4 S 0.40954(11) 0.77930(5) 0.18435(8) 0.0415(4) Uani 1 1 d U . .
C18A C 0.1399(4) 0.60671(19) 0.2734(3) 0.0420(13) Uani 0.834(4) 1 d PDU A 1
H18A H 0.1834 0.5935 0.3222 0.050 Uiso 0.834(4) 1 calc PR A 1
H18B H 0.1814 0.6020 0.2397 0.050 Uiso 0.834(4) 1 calc PR A 1
C19A C 0.1217(5) 0.6611(3) 0.2803(4) 0.0521(18) Uani 0.834(4) 1 d PDU A 1
O8A O 0.1646(5) 0.6812(2) 0.3497(3) 0.102(2) Uani 0.834(4) 1 d PDU A 1
C20A C 0.0683(5) 0.6964(3) 0.2308(4) 0.062(2) Uani 0.834(4) 1 d PDU A 1
H20A H 0.0325 0.6917 0.1796 0.075 Uiso 0.834(4) 1 calc PR A 1
C21A C 0.0770(9) 0.7417(4) 0.2709(7) 0.095(3) Uani 0.834(4) 1 d PDU A 1
H21A H 0.0484 0.7730 0.2503 0.114 Uiso 0.834(4) 1 calc PR A 1
C22A C 0.1332(10) 0.7333(4) 0.3441(7) 0.118(4) Uani 0.834(4) 1 d PDU A 1
H22A H 0.1484 0.7569 0.3830 0.142 Uiso 0.834(4) 1 calc PR A 1
C40A C 0.3467(5) 0.7259(2) 0.2191(4) 0.072(2) Uani 0.834(4) 1 d PU A 1
H40A H 0.4028 0.7089 0.2596 0.086 Uiso 0.834(4) 1 calc PR A 1
H40B H 0.2931 0.7394 0.2395 0.086 Uiso 0.834(4) 1 calc PR A 1
C41A C 0.2943(7) 0.6887(3) 0.1617(5) 0.065(2) Uani 0.834(4) 1 d PU A 1
O16A O 0.2093(5) 0.7075(2) 0.1014(4) 0.092(2) Uani 0.834(4) 1 d PU A 1
C42A C 0.3046(8) 0.6389(3) 0.1536(6) 0.086(3) Uani 0.834(4) 1 d PU A 1
H42A H 0.3557 0.6173 0.1859 0.104 Uiso 0.834(4) 1 calc PR A 1
C43A C 0.2196(10) 0.6252(5) 0.0841(8) 0.115(4) Uani 0.834(4) 1 d PU A 1
H43A H 0.2044 0.5925 0.0646 0.137 Uiso 0.834(4) 1 calc PR A 1
C44A C 0.1661(9) 0.6683(5) 0.0524(7) 0.128(4) Uani 0.834(4) 1 d PU A 1
H44A H 0.1107 0.6707 0.0062 0.153 Uiso 0.834(4) 1 calc PR A 1
C18B C 0.1399(4) 0.60671(19) 0.2734(3) 0.0420(13) Uani 0.166(4) 1 d PDU A 2
H18C H 0.1229 0.6411 0.2849 0.050 Uiso 0.166(4) 1 calc PR A 2
H18D H 0.1868 0.5914 0.3197 0.050 Uiso 0.166(4) 1 calc PR A 2
C19B C 0.1952(17) 0.6089(7) 0.2230(12) 0.040(8) Uiso 0.166(4) 1 d PDU A 2
O8B O 0.3017(17) 0.5925(8) 0.2491(11) 0.069(8) Uiso 0.166(4) 1 d PDU A 2
C20B C 0.173(2) 0.6239(10) 0.1500(13) 0.051(10) Uiso 0.166(4) 1 d PDU A 2
H20B H 0.1064 0.6365 0.1185 0.062 Uiso 0.166(4) 1 calc PR A 2
C21B C 0.266(3) 0.6170(17) 0.1311(17) 0.072(18) Uiso 0.166(4) 1 d PDU A 2
H21B H 0.2736 0.6243 0.0850 0.086 Uiso 0.166(4) 1 calc PR A 2
C22B C 0.344(2) 0.5975(14) 0.1924(18) 0.093(15) Uiso 0.166(4) 1 d PDU A 2
H22B H 0.4153 0.5890 0.1952 0.112 Uiso 0.166(4) 1 calc PR A 2
C40B C 0.3467(5) 0.7259(2) 0.2191(4) 0.072(2) Uani 0.166(4) 1 d PDU A 2
H40C H 0.3221 0.7009 0.1792 0.086 Uiso 0.166(4) 1 calc PR A 2
H40D H 0.4034 0.7099 0.2603 0.086 Uiso 0.166(4) 1 calc PR A 2
C41B C 0.260(3) 0.7368(12) 0.243(3) 0.8(2) Uiso 0.166(4) 1 d PDU A 2
O16B O 0.155(3) 0.7544(17) 0.215(2) 0.23(2) Uiso 0.166(4) 1 d PDU A 2
C42B C 0.278(3) 0.7299(16) 0.318(3) 0.14(2) Uiso 0.166(4) 1 d PDU A 2
H42B H 0.3419 0.7172 0.3523 0.166 Uiso 0.166(4) 1 calc PR A 2
C43B C 0.189(4) 0.7439(17) 0.337(2) 0.115(4) Uani 0.166(4) 1 d PDU A 2
H43B H 0.1837 0.7440 0.3849 0.137 Uiso 0.166(4) 1 calc PR A 2
C44B C 0.109(3) 0.7581(16) 0.271(3) 0.09(2) Uiso 0.166(4) 1 d PDU A 2
H44B H 0.0384 0.7681 0.2654 0.108 Uiso 0.166(4) 1 calc PR A 2

loop_
_atom_site_aniso_label
_atom_site_aniso_U_11
_atom_site_aniso_U_22
_atom_site_aniso_U_33
_atom_site_aniso_U_23
_atom_site_aniso_U_13
_atom_site_aniso_U_12
C1 0.031(3) 0.045(3) 0.024(3) 0.000(3) 0.006(2) -0.001(2)
C2 0.024(3) 0.034(3) 0.027(3) 0.002(2) 0.006(2) -0.001(2)
C3 0.026(3) 0.050(3) 0.032(3) 0.010(3) 0.002(2) -0.010(3)
C4 0.028(3) 0.051(4) 0.036(3) 0.013(3) 0.009(2) -0.002(3)
C5 0.019(3) 0.033(3) 0.028(3) 0.002(2) 0.004(2) 0.000(2)
C6 0.027(3) 0.032(3) 0.025(3) 0.006(2) 0.004(2) 0.006(2)
C7 0.033(3) 0.034(3) 0.027(3) 0.006(2) 0.003(2) 0.003(2)
C8 0.029(3) 0.036(3) 0.022(3) 0.001(2) 0.001(2) 0.002(2)
C9 0.039(3) 0.045(3) 0.036(3) 0.005(3) -0.001(3) -0.021(3)
C10 0.041(3) 0.044(3) 0.027(3) 0.009(3) 0.000(3) -0.013(3)
C11 0.033(3) 0.043(3) 0.023(3) 0.005(2) 0.006(2) -0.008(2)
C12 0.038(3) 0.040(3) 0.018(3) 0.009(2) 0.003(2) -0.006(2)
C13 0.040(3) 0.042(3) 0.036(3) 0.006(3) 0.013(3) -0.001(3)
C14 0.037(3) 0.049(3) 0.041(3) 0.004(3) 0.003(3) -0.007(3)
C15 0.063(4) 0.062(4) 0.063(5) 0.003(4) -0.005(4) 0.024(3)
C16 0.083(5) 0.045(4) 0.107(6) 0.010(4) -0.004(5) 0.012(4)
C17 0.098(5) 0.048(4) 0.162(9) 0.026(5) 0.002(6) -0.007(4)
C23 0.029(3) 0.034(3) 0.040(3) -0.003(3) -0.001(3) 0.004(2)
C24 0.027(3) 0.031(3) 0.051(4) -0.002(3) 0.009(3) -0.001(2)
C25 0.021(3) 0.036(3) 0.039(3) -0.002(3) 0.006(2) 0.001(2)
C26 0.026(3) 0.029(3) 0.035(3) 0.000(2) 0.008(2) -0.005(2)
C27 0.033(3) 0.026(3) 0.025(3) -0.003(2) 0.005(2) 0.006(2)
C28 0.029(3) 0.042(3) 0.027(3) -0.005(2) 0.003(2) 0.005(3)
C29 0.027(3) 0.041(3) 0.035(3) 0.008(3) 0.002(2) 0.011(2)
C30 0.034(3) 0.034(3) 0.034(3) -0.001(2) 0.004(3) 0.008(2)
C31 0.025(3) 0.035(3) 0.039(3) 0.006(3) 0.005(2) 0.000(2)
C32 0.024(3) 0.041(3) 0.034(3) 0.006(3) 0.005(2) 0.006(2)
C33 0.032(3) 0.037(3) 0.048(4) -0.001(3) 0.003(3) -0.006(3)
C34 0.031(3) 0.044(4) 0.048(4) 0.004(3) -0.001(3) 0.001(3)
C35 0.040(3) 0.043(3) 0.051(3) 0.003(3) 0.013(3) 0.007(3)
C36 0.041(3) 0.041(3) 0.042(3) 0.010(3) 0.006(3) 0.012(3)
C37 0.062(4) 0.072(4) 0.040(3) 0.012(3) 0.013(3) 0.013(3)
C38 0.065(5) 0.088(5) 0.030(3) -0.002(3) 0.001(3) 0.023(4)
C39 0.078(5) 0.066(5) 0.044(4) -0.008(3) -0.003(4) 0.005(4)
C45 0.030(3) 0.046(3) 0.038(3) -0.006(3) 0.001(3) 0.005(3)
C46 0.036(3) 0.039(3) 0.031(3) -0.001(3) 0.012(2) -0.001(3)
C47 0.022(3) 0.053(4) 0.032(3) -0.002(3) -0.002(2) 0.003(3)
C48 0.036(3) 0.042(3) 0.027(3) 0.004(3) 0.009(3) 0.006(3)
C49 0.023(3) 0.046(3) 0.022(3) 0.000(3) -0.002(2) 0.001(3)
C50 0.027(3) 0.036(3) 0.029(3) 0.001(2) 0.011(2) 0.004(2)
C51 0.042(3) 0.039(3) 0.031(3) 0.004(3) 0.012(3) 0.002(3)
C52 0.041(3) 0.036(3) 0.050(4) 0.008(3) 0.008(3) 0.001(3)
C53 0.048(4) 0.036(3) 0.047(3) 0.000(3) 0.025(3) 0.010(3)
C54 0.058(4) 0.043(3) 0.056(4) 0.005(3) 0.035(3) 0.002(3)
C55 0.050(3) 0.030(3) 0.064(4) -0.011(3) 0.027(3) -0.002(3)
C56 0.041(3) 0.035(3) 0.039(3) 0.011(2) 0.019(3) 0.003(3)
N1 0.021(2) 0.034(2) 0.026(2) 0.0026(19) 0.0051(18) -0.0008(19)
N2 0.028(2) 0.035(2) 0.018(2) -0.0040(19) 0.0015(18) -0.004(2)
N3 0.027(2) 0.027(2) 0.038(2) -0.0016(19) 0.011(2) 0.0010(19)
N4 0.027(2) 0.035(3) 0.036(3) -0.001(2) 0.006(2) 0.004(2)
O1 0.073(3) 0.040(3) 0.107(4) -0.008(3) 0.027(3) 0.010(2)
O2 0.029(2) 0.074(3) 0.032(2) -0.002(2) -0.0018(18) 0.000(2)
O3 0.043(2) 0.093(3) 0.044(2) -0.009(2) 0.024(2) -0.009(2)
O4 0.053(3) 0.062(3) 0.119(4) 0.011(3) 0.010(3) -0.010(2)
O5 0.074(3) 0.037(2) 0.059(3) 0.003(2) 0.029(2) 0.010(2)
O6 0.040(2) 0.068(3) 0.033(2) 0.001(2) 0.0140(19) 0.007(2)
O7 0.026(2) 0.062(3) 0.031(2) 0.0001(19) -0.0041(17) 0.0036(18)
O9 0.050(3) 0.066(3) 0.070(3) 0.005(2) 0.034(2) 0.013(2)
O10 0.065(3) 0.045(3) 0.057(3) -0.009(2) 0.003(2) -0.002(2)
O11 0.085(3) 0.039(2) 0.059(3) 0.014(2) 0.037(2) 0.012(2)
O12 0.105(4) 0.052(3) 0.088(4) 0.031(3) 0.052(3) 0.015(3)
O13 0.051(3) 0.063(3) 0.111(4) -0.030(3) 0.046(3) -0.007(2)
O14 0.062(3) 0.063(3) 0.038(2) -0.008(2) 0.014(2) 0.002(2)
O15 0.065(3) 0.061(3) 0.045(2) -0.001(2) 0.017(2) -0.001(2)
Re1 0.02050(11) 0.03380(12) 0.02397(11) 0.00074(10) 0.00329(9) 0.00180(10)
Re2 0.02255(11) 0.03122(12) 0.02081(11) 0.00116(10) 0.00295(9) 0.00142(9)
Re3 0.03548(13) 0.02696(12) 0.04022(13) 0.00056(11) 0.01476(11) 0.00382(10)
Re4 0.03623(13) 0.02772(12) 0.04372(14) 0.00080(11) 0.01960(11) 0.00231(10)
S1 0.0268(7) 0.0350(7) 0.0230(7) 0.0041(6) 0.0048(6) -0.0021(6)
S2 0.0206(6) 0.0322(7) 0.0277(7) 0.0009(6) 0.0041(6) -0.0029(6)
S3 0.0316(7) 0.0323(8) 0.0367(8) 0.0026(6) 0.0117(6) 0.0044(6)
S4 0.0352(8) 0.0292(8) 0.0627(10) -0.0075(7) 0.0197(7) -0.0026(6)
C18A 0.032(3) 0.046(3) 0.047(4) 0.004(3) 0.012(3) -0.011(3)
C19A 0.033(4) 0.048(4) 0.071(5) 0.002(4) 0.012(4) -0.005(3)
O8A 0.104(5) 0.077(4) 0.102(4) -0.029(4) 0.002(4) -0.009(4)
C20A 0.048(5) 0.052(4) 0.084(5) 0.021(4) 0.019(4) 0.006(4)
C21A 0.076(7) 0.048(5) 0.176(10) 0.017(6) 0.064(7) -0.013(5)
C22A 0.133(12) 0.065(6) 0.161(9) -0.036(7) 0.055(9) -0.041(7)
C40A 0.071(5) 0.049(4) 0.113(6) -0.018(4) 0.055(4) -0.022(3)
C41A 0.067(5) 0.042(4) 0.102(6) -0.024(4) 0.051(4) -0.015(4)
O16A 0.070(4) 0.073(4) 0.125(5) -0.044(4) 0.021(3) -0.019(3)
C42A 0.092(7) 0.042(5) 0.153(9) -0.033(5) 0.079(6) -0.024(4)
C43A 0.119(9) 0.090(6) 0.168(12) -0.079(8) 0.092(8) -0.061(6)
C44A 0.087(8) 0.118(8) 0.173(10) -0.081(8) 0.036(6) -0.048(7)
C18B 0.032(3) 0.046(3) 0.047(4) 0.004(3) 0.012(3) -0.011(3)
C40B 0.071(5) 0.049(4) 0.113(6) -0.018(4) 0.055(4) -0.022(3)
C43B 0.119(9) 0.090(6) 0.168(12) -0.079(8) 0.092(8) -0.061(6)

loop_
_atom_type_symbol
_atom_type_description
_atom_type_scat_dispersion_real
_atom_type_scat_dispersion_imag
_atom_type_scat_source
C C 0.0033 0.0016 'International Tables Vol C Tables 4.2.6.8 and 6.1.1.4'
H H 0.0000 0.0000 'International Tables Vol C Tables 4.2.6.8 and 6.1.1.4'
N N 0.0061 0.0033 'International Tables Vol C Tables 4.2.6.8 and 6.1.1.4'
O O 0.0106 0.0060 'International Tables Vol C Tables 4.2.6.8 and 6.1.1.4'
Re Re -1.0185 7.2310 'International Tables Vol C Tables 4.2.6.8 and 6.1.1.4'
S S 0.1246 0.1234 'International Tables Vol C Tables 4.2.6.8 and 6.1.1.4'

loop_
_geom_angle_atom_site_label_1
_geom_angle_atom_site_label_2
_geom_angle_atom_site_label_3
_geom_angle
_geom_angle_site_symmetry_1
_geom_angle_site_symmetry_3
_geom_angle_publ_flag
C7 C1 C2 127.1(5) . . ?
C7 C1 H1 116.4 . . ?
C2 C1 H1 116.4 . . ?
C6 C2 C3 117.1(4) . . ?
C6 C2 C1 120.1(4) . . ?
C3 C2 C1 122.8(4) . . ?
C4 C3 C2 119.5(5) . . ?
C4 C3 H3 120.3 . . ?
C2 C3 H3 120.3 . . ?
N1 C4 C3 123.5(5) . . ?
N1 C4 H4 118.2 . . ?
C3 C4 H4 118.2 . . ?
N1 C5 C6 122.8(4) . . ?
N1 C5 H5 118.6 . . ?
C6 C5 H5 118.6 . . ?
C5 C6 C2 120.3(4) . . ?
C5 C6 H6 119.8 . . ?
C2 C6 H6 119.9 . . ?
C1 C7 C8 125.5(5) . . ?
C1 C7 H7 117.3 . . ?
C8 C7 H7 117.3 . . ?
C12 C8 C9 115.6(4) . . ?
C12 C8 C7 120.9(4) . . ?
C9 C8 C7 123.5(5) . . ?
C10 C9 C8 121.2(5) . . ?
C10 C9 H9 119.4 . . ?
C8 C9 H9 119.4 . . ?
N2 C10 C9 122.8(5) . . ?
N2 C10 H10 118.6 . . ?
C9 C10 H10 118.6 . . ?
N2 C11 C12 123.3(5) . . ?
N2 C11 H11 118.3 . . ?
C12 C11 H11 118.3 . . ?
C8 C12 C11 120.9(4) . . ?
C8 C12 H12 119.5 . . ?
C11 C12 H12 119.5 . . ?
C14 C13 S1 114.8(4) . . ?
C14 C13 H13A 108.6 . . ?
S1 C13 H13A 108.6 . . ?
C14 C13 H13B 108.6 . . ?
S1 C13 H13B 108.6 . . ?
H13A C13 H13B 107.6 . . ?
C15 C14 O4 110.4(5) . . ?
C15 C14 C13 134.7(6) . . ?
O4 C14 C13 114.8(5) . . ?
C14 C15 C16 106.8(6) . . ?
C14 C15 H15 126.6 . . ?
C16 C15 H15 126.6 . . ?
C17 C16 C15 106.1(6) . . ?
C17 C16 H16 127.0 . . ?
C15 C16 H16 127.0 . . ?
C16 C17 O4 110.8(7) . . ?
C16 C17 H17 124.6 . . ?
O4 C17 H17 124.6 . . ?
C24 C23 C27 121.9(5) . . ?
C24 C23 H23 119.0 . . ?
C27 C23 H23 119.0 . . ?
N3 C24 C23 123.5(5) . . ?
N3 C24 H24 118.3 . . ?
C23 C24 H24 118.3 . . ?
N3 C25 C26 124.1(5) . . ?
N3 C25 H25 117.9 . . ?
C26 C25 H25 117.9 . . ?
C25 C26 C27 120.2(5) . . ?
C25 C26 H26 119.9 . . ?
C27 C26 H26 119.9 . . ?
C23 C27 C26 115.0(4) . . ?
C23 C27 C28 121.1(4) . . ?
C26 C27 C28 123.9(5) . . ?
C29 C28 C27 128.2(5) . . ?
C29 C28 H28 115.9 . . ?
C27 C28 H28 115.9 . . ?
C28 C29 C30 126.3(5) . . ?
C28 C29 H29 116.8 . . ?
C30 C29 H29 116.8 . . ?
C31 C30 C34 115.4(5) . . ?
C31 C30 C29 122.2(5) . . ?
C34 C30 C29 122.3(5) . . ?
C32 C31 C30 120.8(5) . . ?
C32 C31 H31 119.6 . . ?
C30 C31 H31 119.6 . . ?
N4 C32 C31 123.4(4) . . ?
N4 C32 H32 118.3 . . ?
C31 C32 H32 118.3 . . ?
N4 C33 C34 123.6(5) . . ?
N4 C33 H33 118.2 . . ?
C34 C33 H33 118.2 . . ?
C33 C34 C30 120.9(5) . . ?
C33 C34 H34 119.6 . . ?
C30 C34 H34 119.6 . . ?
C36 C35 S3 113.6(4) . . ?
C36 C35 H35A 108.8 . . ?
S3 C35 H35A 108.8 . . ?
C36 C35 H35B 108.8 . . ?
S3 C35 H35B 108.8 . . ?
H35A C35 H35B 107.7 . . ?
C37 C36 O15 109.4(5) . . ?
C37 C36 C35 133.7(6) . . ?
O15 C36 C35 116.8(5) . . ?
C36 C37 C38 107.6(6) . . ?
C36 C37 H37 126.2 . . ?
C38 C37 H37 126.2 . . ?
C39 C38 C37 106.8(6) . . ?
C39 C38 H38 126.6 . . ?
C37 C38 H38 126.6 . . ?
C38 C39 O15 109.9(6) . . ?
C38 C39 H39 125.0 . . ?
O15 C39 H39 125.0 . . ?
O1 C45 Re1 177.5(5) . . ?
O2 C46 Re1 178.7(5) . . ?
O3 C47 Re1 179.3(5) . . ?
O5 C48 Re2 178.8(4) . . ?
O6 C49 Re2 178.8(4) . . ?
O7 C50 Re2 178.9(5) . . ?
O9 C51 Re3 179.0(5) . . ?
O10 C52 Re3 177.5(5) . . ?
O11 C53 Re3 179.2(6) . . ?
O12 C54 Re4 178.3(6) . . ?
O13 C55 Re4 176.7(5) . . ?
O14 C56 Re4 177.7(5) . . ?
C5 N1 C4 116.7(4) . . ?
C5 N1 Re1 122.0(3) . . ?
C4 N1 Re1 121.3(3) . . ?
C10 N2 C11 116.1(4) . . ?
C10 N2 Re2 121.1(3) . 3_465 ?
C11 N2 Re2 122.6(3) . 3_465 ?
C24 N3 C25 115.3(4) . . ?
C24 N3 Re4 124.6(3) . . ?
C25 N3 Re4 120.2(3) . . ?
C33 N4 C32 115.7(4) . . ?
C33 N4 Re3 122.8(3) . 3_675 ?
C32 N4 Re3 121.3(3) . 3_675 ?
C17 O4 C14 105.9(5) . . ?
C39 O15 C36 106.2(5) . . ?
C47 Re1 C45 88.6(2) . . ?
C47 Re1 C46 91.7(2) . . ?
C45 Re1 C46 88.9(2) . . ?
C47 Re1 N1 91.58(17) . . ?
C45 Re1 N1 92.82(18) . . ?
C46 Re1 N1 176.39(17) . . ?
C47 Re1 S1 93.88(16) . . ?
C45 Re1 S1 175.08(16) . . ?
C46 Re1 S1 95.32(15) . . ?
N1 Re1 S1 82.86(10) . . ?
C47 Re1 S2 173.27(16) . . ?
C45 Re1 S2 97.26(17) . . ?
C46 Re1 S2 91.80(15) . . ?
N1 Re1 S2 84.82(10) . . ?
S1 Re1 S2 80.05(4) . . ?
C49 Re2 C50 90.46(19) . . ?
C49 Re2 C48 92.0(2) . . ?
C50 Re2 C48 90.0(2) . . ?
C49 Re2 N2 92.94(17) . 3_465 ?
C50 Re2 N2 174.78(17) . 3_465 ?
C48 Re2 N2 93.84(18) . 3_465 ?
C49 Re2 S1 174.12(15) . . ?
C50 Re2 S1 92.35(14) . . ?
C48 Re2 S1 93.16(15) . . ?
N2 Re2 S1 83.91(10) 3_465 . ?
C49 Re2 S2 94.76(16) . . ?
C50 Re2 S2 92.84(15) . . ?
C48 Re2 S2 172.65(15) . . ?
N2 Re2 S2 82.94(11) 3_465 . ?
S1 Re2 S2 79.95(4) . . ?
C52 Re3 C53 91.1(2) . . ?
C52 Re3 C51 90.6(2) . . ?
C53 Re3 C51 89.4(2) . . ?
C52 Re3 N4 89.94(19) . 3_675 ?
C53 Re3 N4 177.33(18) . 3_675 ?
C51 Re3 N4 93.07(18) . 3_675 ?
C52 Re3 S4 94.65(17) . . ?
C53 Re3 S4 92.85(15) . . ?
C51 Re3 S4 174.24(16) . . ?
N4 Re3 S4 84.62(10) 3_675 . ?
C52 Re3 S3 172.11(16) . . ?
C53 Re3 S3 94.72(16) . . ?
C51 Re3 S3 94.75(16) . . ?
N4 Re3 S3 84.01(11) 3_675 . ?
S4 Re3 S3 79.77(5) . . ?
C55 Re4 C56 91.9(2) . . ?
C55 Re4 C54 90.1(2) . . ?
C56 Re4 C54 89.0(2) . . ?
C55 Re4 N3 94.20(19) . . ?
C56 Re4 N3 90.37(18) . . ?
C54 Re4 N3 175.71(19) . . ?
C55 Re4 S3 169.13(17) . . ?
C56 Re4 S3 98.22(16) . . ?
C54 Re4 S3 93.97(16) . . ?
N3 Re4 S3 81.90(10) . . ?
C55 Re4 S4 89.54(17) . . ?
C56 Re4 S4 175.71(15) . . ?
C54 Re4 S4 95.01(18) . . ?
N3 Re4 S4 85.49(11) . . ?
S3 Re4 S4 80.07(5) . . ?
C13 S1 Re1 105.68(17) . . ?
C13 S1 Re2 111.07(17) . . ?
Re1 S1 Re2 98.22(4) . . ?
C18A S2 Re1 109.06(18) . . ?
C18A S2 Re2 108.15(17) . . ?
Re1 S2 Re2 98.16(4) . . ?
C35 S3 Re4 110.59(18) . . ?
C35 S3 Re3 108.10(18) . . ?
Re4 S3 Re3 98.98(5) . . ?
C40A S4 Re3 110.1(2) . . ?
C40A S4 Re4 103.7(2) . . ?
Re3 S4 Re4 99.08(5) . . ?
C19A C18A S2 113.2(4) . . ?
C19A C18A H18A 108.9 . . ?
S2 C18A H18A 108.9 . . ?
C19A C18A H18B 108.9 . . ?
S2 C18A H18B 108.9 . . ?
H18A C18A H18B 107.7 . . ?
C20A C19A O8A 111.2(6) . . ?
C20A C19A C18A 132.7(7) . . ?
O8A C19A C18A 116.2(6) . . ?
C19A O8A C22A 106.7(7) . . ?
C19A C20A C21A 106.3(8) . . ?
C19A C20A H20A 126.8 . . ?
C21A C20A H20A 126.8 . . ?
C22A C21A C20A 109.6(9) . . ?
C22A C21A H21A 125.2 . . ?
C20A C21A H21A 125.2 . . ?
C21A C22A O8A 106.1(9) . . ?
C21A C22A H22A 127.0 . . ?
O8A C22A H22A 126.9 . . ?
C41A C40A S4 113.4(5) . . ?
C41A C40A H40A 108.9 . . ?
S4 C40A H40A 108.9 . . ?
C41A C40A H40B 108.9 . . ?
S4 C40A H40B 108.9 . . ?
H40A C40A H40B 107.7 . . ?
C42A C41A O16A 109.8(8) . . ?
C42A C41A C40A 135.0(10) . . ?
O16A C41A C40A 115.1(7) . . ?
C44A O16A C41A 108.8(8) . . ?
C41A C42A C43A 105.8(10) . . ?
C41A C42A H42A 127.1 . . ?
C43A C42A H42A 127.1 . . ?
C44A C43A C42A 108.5(10) . . ?
C44A C43A H43A 125.8 . . ?
C42A C43A H43A 125.8 . . ?
C43A C44A O16A 107.0(11) . . ?
C43A C44A H44A 126.5 . . ?
O16A C44A H44A 126.5 . . ?
C20B C19B O8B 107.6(15) . . ?
C22B O8B C19B 108.2(16) . . ?
C19B C20B C21B 108.1(17) . . ?
C19B C20B H20B 125.9 . . ?
C21B C20B H20B 125.9 . . ?
C22B C21B C20B 107.6(18) . . ?
C22B C21B H21B 126.2 . . ?
C20B C21B H21B 126.2 . . ?
C21B C22B O8B 108.5(18) . . ?
C21B C22B H22B 125.8 . . ?
O8B C22B H22B 125.7 . . ?
O16B C41B C42B 104.2(17) . . ?
C44B O16B C41B 110.7(18) . . ?
C43B C42B C41B 111.9(19) . . ?
C43B C42B H42B 123.8 . . ?
C41B C42B H42B 124.3 . . ?
C42B C43B C44B 106.3(19) . . ?
C42B C43B H43B 127.1 . . ?
C44B C43B H43B 126.6 . . ?
C43B C44B O16B 106.7(19) . . ?
C43B C44B H44B 126.9 . . ?
O16B C44B H44B 126.4 . . ?

loop_
_geom_bond_atom_site_label_1
_geom_bond_atom_site_label_2
_geom_bond_distance
_geom_bond_site_symmetry_2
_geom_bond_publ_flag
C1 C7 1.318(6) . ?
C1 C2 1.467(6) . ?
C1 H1 0.9300 . ?
C2 C6 1.382(6) . ?
C2 C3 1.386(6) . ?
C3 C4 1.374(6) . ?
C3 H3 0.9300 . ?
C4 N1 1.348(6) . ?
C4 H4 0.9300 . ?
C5 N1 1.340(5) . ?
C5 C6 1.377(6) . ?
C5 H5 0.9300 . ?
C6 H6 0.9300 . ?
C7 C8 1.467(6) . ?
C7 H7 0.9300 . ?
C8 C12 1.372(6) . ?
C8 C9 1.380(6) . ?
C9 C10 1.379(7) . ?
C9 H9 0.9300 . ?
C10 N2 1.337(6) . ?
C10 H10 0.9300 . ?
C11 N2 1.344(6) . ?
C11 C12 1.375(6) . ?
C11 H11 0.9300 . ?
C12 H12 0.9300 . ?
C13 C14 1.461(7) . ?
C13 S1 1.827(5) . ?
C13 H13A 0.9700 . ?
C13 H13B 0.9700 . ?
C14 C15 1.328(7) . ?
C14 O4 1.387(6) . ?
C15 C16 1.437(9) . ?
C15 H15 0.9300 . ?
C16 C17 1.346(9) . ?
C16 H16 0.9300 . ?
C17 O4 1.363(8) . ?
C17 H17 0.9300 . ?
C23 C24 1.357(7) . ?
C23 C27 1.389(6) . ?
C23 H23 0.9300 . ?
C24 N3 1.339(6) . ?
C24 H24 0.9300 . ?
C25 N3 1.356(6) . ?
C25 C26 1.369(6) . ?
C25 H25 0.9300 . ?
C26 C27 1.392(6) . ?
C26 H26 0.9300 . ?
C27 C28 1.439(6) . ?
C28 C29 1.321(6) . ?
C28 H28 0.9300 . ?
C29 C30 1.457(7) . ?
C29 H29 0.9300 . ?
C30 C31 1.391(6) . ?
C30 C34 1.391(7) . ?
C31 C32 1.379(6) . ?
C31 H31 0.9300 . ?
C32 N4 1.354(6) . ?
C32 H32 0.9300 . ?
C33 N4 1.343(6) . ?
C33 C34 1.378(7) . ?
C33 H33 0.9300 . ?
C34 H34 0.9300 . ?
C35 C36 1.478(7) . ?
C35 S3 1.833(5) . ?
C35 H35A 0.9700 . ?
C35 H35B 0.9700 . ?
C36 C37 1.331(7) . ?
C36 O15 1.382(6) . ?
C37 C38 1.415(8) . ?
C37 H37 0.9300 . ?
C38 C39 1.335(8) . ?
C38 H38 0.9300 . ?
C39 O15 1.374(7) . ?
C39 H39 0.9300 . ?
C45 O1 1.150(6) . ?
C45 Re1 1.902(6) . ?
C46 O2 1.160(5) . ?
C46 Re1 1.905(5) . ?
C47 O3 1.163(6) . ?
C47 Re1 1.896(6) . ?
C48 O5 1.158(6) . ?
C48 Re2 1.921(6) . ?
C49 O6 1.170(5) . ?
C49 Re2 1.889(5) . ?
C50 O7 1.159(5) . ?
C50 Re2 1.901(5) . ?
C51 O9 1.152(5) . ?
C51 Re3 1.914(6) . ?
C52 O10 1.177(6) . ?
C52 Re3 1.888(6) . ?
C53 O11 1.159(6) . ?
C53 Re3 1.910(6) . ?
C54 O12 1.155(6) . ?
C54 Re4 1.912(6) . ?
C55 O13 1.163(6) . ?
C55 Re4 1.896(6) . ?
C56 O14 1.156(6) . ?
C56 Re4 1.906(6) . ?
N1 Re1 2.220(4) . ?
N2 Re2 2.218(4) 3_465 ?
N3 Re4 2.222(4) . ?
N4 Re3 2.212(4) 3_675 ?
Re1 S1 2.5027(14) . ?
Re1 S2 2.5049(13) . ?
Re2 N2 2.218(4) 3_465 ?
Re2 S1 2.5063(14) . ?
Re2 S2 2.5065(13) . ?
Re3 N4 2.212(4) 3_675 ?
Re3 S4 2.5006(15) . ?
Re3 S3 2.5155(14) . ?
Re4 S3 2.4948(15) . ?
Re4 S4 2.5062(15) . ?
S2 C18A 1.837(5) . ?
S4 C40A 1.850(6) . ?
C18A C19A 1.460(8) . ?
C18A H18A 0.9700 . ?
C18A H18B 0.9700 . ?
C19A C20A 1.335(8) . ?
C19A O8A 1.349(8) . ?
O8A C22A 1.422(10) . ?
C20A C21A 1.394(10) . ?
C20A H20A 0.9300 . ?
C21A C22A 1.350(11) . ?
C21A H21A 0.9300 . ?
C22A H22A 0.9300 . ?
C40A C41A 1.449(9) . ?
C40A H40A 0.9700 . ?
C40A H40B 0.9700 . ?
C41A C42A 1.327(10) . ?
C41A O16A 1.386(10) . ?
O16A C44A 1.372(10) . ?
C42A C43A 1.451(15) . ?
C42A H42A 0.9300 . ?
C43A C44A 1.357(16) . ?
C43A H43A 0.9300 . ?
C44A H44A 0.9300 . ?
C19B C20B 1.369(17) . ?
C19B O8B 1.374(17) . ?
O8B C22B 1.368(18) . ?
C20B C21B 1.383(18) . ?
C20B H20B 0.9300 . ?
C21B C22B 1.361(18) . ?
C21B H21B 0.9300 . ?
C22B H22B 0.9300 . ?
C41B O16B 1.369(19) . ?
C41B C42B 1.368(19) . ?
O16B C44B 1.378(18) . ?
C42B C43B 1.360(18) . ?
C42B H42B 0.9300 . ?
C43B C44B 1.380(19) . ?
C43B H43B 0.9300 . ?
C44B H44B 0.9300 . ?

loop_
_geom_torsion_atom_site_label_1
_geom_torsion_atom_site_label_2
_geom_torsion_atom_site_label_3
_geom_torsion_atom_site_label_4
_geom_torsion
_geom_torsion_site_symmetry_1
_geom_torsion_site_symmetry_2
_geom_torsion_site_symmetry_3
_geom_torsion_site_symmetry_4
_geom_torsion_publ_flag
C7 C1 C2 C6 -177.0(5) . . . . ?
C7 C1 C2 C3 1.7(8) . . . . ?
C6 C2 C3 C4 -0.6(7) . . . . ?
C1 C2 C3 C4 -179.3(5) . . . . ?
C2 C3 C4 N1 0.7(8) . . . . ?
N1 C5 C6 C2 0.6(7) . . . . ?
C3 C2 C6 C5 0.0(7) . . . . ?
C1 C2 C6 C5 178.7(4) . . . . ?
C2 C1 C7 C8 178.7(5) . . . . ?
C1 C7 C8 C12 174.5(5) . . . . ?
C1 C7 C8 C9 -7.7(8) . . . . ?
C12 C8 C9 C10 -2.2(8) . . . . ?
C7 C8 C9 C10 179.9(5) . . . . ?
C8 C9 C10 N2 1.3(9) . . . . ?
C9 C8 C12 C11 1.6(7) . . . . ?
C7 C8 C12 C11 179.6(5) . . . . ?
N2 C11 C12 C8 -0.1(8) . . . . ?
S1 C13 C14 C15 119.1(7) . . . . ?
S1 C13 C14 O4 -64.5(6) . . . . ?
O4 C14 C15 C16 -0.8(8) . . . . ?
C13 C14 C15 C16 175.6(6) . . . . ?
C14 C15 C16 C17 0.9(9) . . . . ?
C15 C16 C17 O4 -0.7(10) . . . . ?
C27 C23 C24 N3 -2.1(8) . . . . ?
N3 C25 C26 C27 -2.3(7) . . . . ?
C24 C23 C27 C26 0.1(7) . . . . ?
C24 C23 C27 C28 179.9(4) . . . . ?
C25 C26 C27 C23 1.9(7) . . . . ?
C25 C26 C27 C28 -177.8(4) . . . . ?
C23 C27 C28 C29 174.1(5) . . . . ?
C26 C27 C28 C29 -6.2(8) . . . . ?
C27 C28 C29 C30 -178.8(5) . . . . ?
C28 C29 C30 C31 12.4(8) . . . . ?
C28 C29 C30 C34 -166.0(5) . . . . ?
C34 C30 C31 C32 -0.3(7) . . . . ?
C29 C30 C31 C32 -178.8(4) . . . . ?
C30 C31 C32 N4 0.2(8) . . . . ?
N4 C33 C34 C30 -1.7(8) . . . . ?
C31 C30 C34 C33 1.0(8) . . . . ?
C29 C30 C34 C33 179.5(5) . . . . ?
S3 C35 C36 C37 115.1(6) . . . . ?
S3 C35 C36 O15 -68.5(6) . . . . ?
O15 C36 C37 C38 0.7(6) . . . . ?
C35 C36 C37 C38 177.3(6) . . . . ?
C36 C37 C38 C39 -0.4(7) . . . . ?
C37 C38 C39 O15 -0.1(7) . . . . ?
C6 C5 N1 C4 -0.5(7) . . . . ?
C6 C5 N1 Re1 -179.6(3) . . . . ?
C3 C4 N1 C5 -0.1(7) . . . . ?
C3 C4 N1 Re1 178.9(4) . . . . ?
C9 C10 N2 C11 0.2(7) . . . . ?
C9 C10 N2 Re2 -175.1(4) . . . 3_465 ?
C12 C11 N2 C10 -0.8(7) . . . . ?
C12 C11 N2 Re2 174.4(4) . . . 3_465 ?
C23 C24 N3 C25 1.8(7) . . . . ?
C23 C24 N3 Re4 -178.8(4) . . . . ?
C26 C25 N3 C24 0.3(7) . . . . ?
C26 C25 N3 Re4 -179.1(4) . . . . ?
C34 C33 N4 C32 1.5(7) . . . . ?
C34 C33 N4 Re3 177.1(4) . . . 3_675 ?
C31 C32 N4 C33 -0.8(7) . . . . ?
C31 C32 N4 Re3 -176.4(4) . . . 3_675 ?
C16 C17 O4 C14 0.3(10) . . . . ?
C15 C14 O4 C17 0.4(8) . . . . ?
C13 C14 O4 C17 -176.8(6) . . . . ?
C38 C39 O15 C36 0.5(7) . . . . ?
C37 C36 O15 C39 -0.8(6) . . . . ?
C35 C36 O15 C39 -178.0(5) . . . . ?
O3 C47 Re1 C45 -177(100) . . . . ?
O3 C47 Re1 C46 -88(39) . . . . ?
O3 C47 Re1 N1 90(39) . . . . ?
O3 C47 Re1 S1 7(39) . . . . ?
O3 C47 Re1 S2 33(39) . . . . ?
O1 C45 Re1 C47 55(12) . . . . ?
O1 C45 Re1 C46 -36(12) . . . . ?
O1 C45 Re1 N1 147(12) . . . . ?
O1 C45 Re1 S1 176(100) . . . . ?
O1 C45 Re1 S2 -128(12) . . . . ?
O2 C46 Re1 C47 -159(100) . . . . ?
O2 C46 Re1 C45 -70(24) . . . . ?
O2 C46 Re1 N1 48(26) . . . . ?
O2 C46 Re1 S1 107(24) . . . . ?
O2 C46 Re1 S2 27(24) . . . . ?
C5 N1 Re1 C47 138.9(4) . . . . ?
C4 N1 Re1 C47 -40.1(4) . . . . ?
C5 N1 Re1 C45 50.2(4) . . . . ?
C4 N1 Re1 C45 -128.8(4) . . . . ?
C5 N1 Re1 C46 -68(3) . . . . ?
C4 N1 Re1 C46 113(3) . . . . ?
C5 N1 Re1 S1 -127.4(3) . . . . ?
C4 N1 Re1 S1 53.6(4) . . . . ?
C5 N1 Re1 S2 -46.8(3) . . . . ?
C4 N1 Re1 S2 134.2(4) . . . . ?
O6 C49 Re2 C50 34(25) . . . . ?
O6 C49 Re2 C48 -56(26) . . . . ?
O6 C49 Re2 N2 -150(25) . . . 3_465 ?
O6 C49 Re2 S1 152(24) . . . . ?
O6 C49 Re2 S2 127(25) . . . . ?
O7 C50 Re2 C49 120(29) . . . . ?
O7 C50 Re2 C48 -148(29) . . . . ?
O7 C50 Re2 N2 -11(31) . . . 3_465 ?
O7 C50 Re2 S1 -55(29) . . . . ?
O7 C50 Re2 S2 25(29) . . . . ?
O5 C48 Re2 C49 126(22) . . . . ?
O5 C48 Re2 C50 36(22) . . . . ?
O5 C48 Re2 N2 -141(22) . . . 3_465 ?
O5 C48 Re2 S1 -57(22) . . . . ?
O5 C48 Re2 S2 -77(22) . . . . ?
O10 C52 Re3 C53 -122(11) . . . . ?
O10 C52 Re3 C51 -33(11) . . . . ?
O10 C52 Re3 N4 60(11) . . . 3_675 ?
O10 C52 Re3 S4 145(11) . . . . ?
O10 C52 Re3 S3 100(11) . . . . ?
O11 C53 Re3 C52 -33(39) . . . . ?
O11 C53 Re3 C51 -124(39) . . . . ?
O11 C53 Re3 N4 80(39) . . . 3_675 ?
O11 C53 Re3 S4 61(39) . . . . ?
O11 C53 Re3 S3 141(39) . . . . ?
O9 C51 Re3 C52 -92(33) . . . . ?
O9 C51 Re3 C53 -1(33) . . . . ?
O9 C51 Re3 N4 178(100) . . . 3_675 ?
O9 C51 Re3 S4 112(33) . . . . ?
O9 C51 Re3 S3 94(33) . . . . ?
O13 C55 Re4 C56 -126(9) . . . . ?
O13 C55 Re4 C54 -37(9) . . . . ?
O13 C55 Re4 N3 144(9) . . . . ?
O13 C55 Re4 S3 75(10) . . . . ?
O13 C55 Re4 S4 58(9) . . . . ?
O14 C56 Re4 C55 -31(12) . . . . ?
O14 C56 Re4 C54 -121(12) . . . . ?
O14 C56 Re4 N3 63(12) . . . . ?
O14 C56 Re4 S3 145(12) . . . . ?
O14 C56 Re4 S4 79(12) . . . . ?
O12 C54 Re4 C55 -126(18) . . . . ?
O12 C54 Re4 C56 -34(18) . . . . ?
O12 C54 Re4 N3 48(19) . . . . ?
O12 C54 Re4 S3 64(18) . . . . ?
O12 C54 Re4 S4 144(18) . . . . ?
C24 N3 Re4 C55 -45.6(4) . . . . ?
C25 N3 Re4 C55 133.8(4) . . . . ?
C24 N3 Re4 C56 -137.6(4) . . . . ?
C25 N3 Re4 C56 41.8(4) . . . . ?
C24 N3 Re4 C54 140(3) . . . . ?
C25 N3 Re4 C54 -40(3) . . . . ?
C24 N3 Re4 S3 124.2(4) . . . . ?
C25 N3 Re4 S3 -56.4(3) . . . . ?
C24 N3 Re4 S4 43.6(4) . . . . ?
C25 N3 Re4 S4 -137.0(3) . . . . ?
C14 C13 S1 Re1 173.0(4) . . . . ?
C14 C13 S1 Re2 -81.5(4) . . . . ?
C47 Re1 S1 C13 -53.8(2) . . . . ?
C45 Re1 S1 C13 -173.7(19) . . . . ?
C46 Re1 S1 C13 38.2(2) . . . . ?
N1 Re1 S1 C13 -144.9(2) . . . . ?
S2 Re1 S1 C13 129.12(18) . . . . ?
C47 Re1 S1 Re2 -168.50(14) . . . . ?
C45 Re1 S1 Re2 71.6(19) . . . . ?
C46 Re1 S1 Re2 -76.48(15) . . . . ?
N1 Re1 S1 Re2 100.38(10) . . . . ?
S2 Re1 S1 Re2 14.42(4) . . . . ?
C49 Re2 S1 C13 -150.9(14) . . . . ?
C50 Re2 S1 C13 -32.3(2) . . . . ?
C48 Re2 S1 C13 57.8(2) . . . . ?
N2 Re2 S1 C13 151.3(2) 3_465 . . . ?
S2 Re2 S1 C13 -124.79(18) . . . . ?
C49 Re2 S1 Re1 -40.5(14) . . . . ?
C50 Re2 S1 Re1 78.06(15) . . . . ?
C48 Re2 S1 Re1 168.18(15) . . . . ?
N2 Re2 S1 Re1 -98.30(11) 3_465 . . . ?
S2 Re2 S1 Re1 -14.41(4) . . . . ?
C47 Re1 S2 C18A -152.6(13) . . . . ?
C45 Re1 S2 C18A 57.3(2) . . . . ?
C46 Re1 S2 C18A -31.8(2) . . . . ?
N1 Re1 S2 C18A 149.5(2) . . . . ?
S1 Re1 S2 C18A -126.91(18) . . . . ?
C47 Re1 S2 Re2 -40.1(13) . . . . ?
C45 Re1 S2 Re2 169.75(15) . . . . ?
C46 Re1 S2 Re2 80.67(15) . . . . ?
N1 Re1 S2 Re2 -98.05(10) . . . . ?
S1 Re1 S2 Re2 -14.42(4) . . . . ?
C49 Re2 S2 C18A -55.0(2) . . . . ?
C50 Re2 S2 C18A 35.7(2) . . . . ?
C48 Re2 S2 C18A 148.3(12) . . . . ?
N2 Re2 S2 C18A -147.4(2) 3_465 . . . ?
S1 Re2 S2 C18A 127.61(18) . . . . ?
C49 Re2 S2 Re1 -168.19(14) . . . . ?
C50 Re2 S2 Re1 -77.49(14) . . . . ?
C48 Re2 S2 Re1 35.1(12) . . . . ?
N2 Re2 S2 Re1 99.43(11) 3_465 . . . ?
S1 Re2 S2 Re1 14.40(4) . . . . ?
C36 C35 S3 Re4 -63.0(4) . . . . ?
C36 C35 S3 Re3 -170.3(4) . . . . ?
C55 Re4 S3 C35 -141.4(9) . . . . ?
C56 Re4 S3 C35 59.7(2) . . . . ?
C54 Re4 S3 C35 -29.9(3) . . . . ?
N3 Re4 S3 C35 148.9(2) . . . . ?
S4 Re4 S3 C35 -124.26(19) . . . . ?
C55 Re4 S3 Re3 -28.2(9) . . . . ?
C56 Re4 S3 Re3 173.01(15) . . . . ?
C54 Re4 S3 Re3 83.42(18) . . . . ?
N3 Re4 S3 Re3 -97.79(11) . . . . ?
S4 Re4 S3 Re3 -10.98(4) . . . . ?
C52 Re3 S3 C35 171.7(12) . . . . ?
C53 Re3 S3 C35 34.2(2) . . . . ?
C51 Re3 S3 C35 -55.6(2) . . . . ?
N4 Re3 S3 C35 -148.2(2) 3_675 . . . ?
S4 Re3 S3 C35 126.24(19) . . . . ?
C52 Re3 S3 Re4 56.5(12) . . . . ?
C53 Re3 S3 Re4 -81.04(16) . . . . ?
C51 Re3 S3 Re4 -170.80(15) . . . . ?
N4 Re3 S3 Re4 96.60(11) 3_675 . . . ?
S4 Re3 S3 Re4 11.01(4) . . . . ?
C52 Re3 S4 C40A 66.4(3) . . . . ?
C53 Re3 S4 C40A -25.0(3) . . . . ?
C51 Re3 S4 C40A -137.6(15) . . . . ?
N4 Re3 S4 C40A 155.9(3) 3_675 . . . ?
S3 Re3 S4 C40A -119.3(2) . . . . ?
C52 Re3 S4 Re4 174.67(16) . . . . ?
C53 Re3 S4 Re4 83.32(17) . . . . ?
C51 Re3 S4 Re4 -29.3(15) . . . . ?
N4 Re3 S4 Re4 -95.83(11) 3_675 . . . ?
S3 Re3 S4 Re4 -10.97(4) . . . . ?
C55 Re4 S4 C40A -58.7(3) . . . . ?
C56 Re4 S4 C40A -169(2) . . . . ?
C54 Re4 S4 C40A 31.3(3) . . . . ?
N3 Re4 S4 C40A -153.0(2) . . . . ?
S3 Re4 S4 C40A 124.4(2) . . . . ?
C55 Re4 S4 Re3 -172.14(17) . . . . ?
C56 Re4 S4 Re3 78(2) . . . . ?
C54 Re4 S4 Re3 -82.12(17) . . . . ?
N3 Re4 S4 Re3 93.60(10) . . . . ?
S3 Re4 S4 Re3 11.05(4) . . . . ?
Re1 S2 C18A C19A -67.3(5) . . . . ?
Re2 S2 C18A C19A -173.1(4) . . . . ?
S2 C18A C19A C20A -58.9(8) . . . . ?
S2 C18A C19A O8A 120.1(5) . . . . ?
C20A C19A O8A C22A 1.7(8) . . . . ?
C18A C19A O8A C22A -177.4(7) . . . . ?
O8A C19A C20A C21A -0.4(8) . . . . ?
C18A C19A C20A C21A 178.6(7) . . . . ?
C19A C20A C21A C22A -1.2(11) . . . . ?
C20A C21A C22A O8A 2.2(13) . . . . ?
C19A O8A C22A C21A -2.4(11) . . . . ?
Re3 S4 C40A C41A -71.4(6) . . . . ?
Re4 S4 C40A C41A -176.7(5) . . . . ?
S4 C40A C41A C42A 122.8(9) . . . . ?
S4 C40A C41A O16A -60.9(8) . . . . ?
C42A C41A O16A C44A -1.6(10) . . . . ?
C40A C41A O16A C44A -178.9(7) . . . . ?
O16A C41A C42A C43A -0.7(9) . . . . ?
C40A C41A C42A C43A 175.7(8) . . . . ?
C41A C42A C43A C44A 2.9(12) . . . . ?
C42A C43A C44A O16A -3.8(12) . . . . ?
C41A O16A C44A C43A 3.4(12) . . . . ?
C20B C19B O8B C22B 0.2(19) . . . . ?
O8B C19B C20B C21B 0(2) . . . . ?
C19B C20B C21B C22B 0(4) . . . . ?
C20B C21B C22B O8B 0(4) . . . . ?
C19B O8B C22B C21B 0(4) . . . . ?
C42B C41B O16B C44B 0(2) . . . . ?
O16B C41B C42B C43B -2(2) . . . . ?
C41B C42B C43B C44B 3(4) . . . . ?
C42B C43B C44B O16B -3(4) . . . . ?
C41B O16B C44B C43B 2(4) . . . . ?
